data_4108092
loop_
_publ_author_name
'Hua Yang'
'Rich G. Carter'
'Lev N. Zakharov'

_publ_section_title
;
 Enantioselective Total Synthesis of Lycopodine
;
_journal_name_full 'Journal of the American Chemical Society'
_journal_page_first 9238
_journal_page_last 9239
_journal_paper_doi 10.1021/ja803613w
_journal_volume 130
_journal_year 2008
_chemical_formula_sum 'C19 H25 N O3 S'
_chemical_formula_weight 347.46
_chemical_name_systematic
; 
 ? 
;
_space_group_IT_number 19
_symmetry_cell_setting orthorhombic
_symmetry_space_group_name_Hall 'P 2ac 2ab'
_symmetry_space_group_name_H-M 'P 21 21 21'
_atom_sites_solution_hydrogens geom
_atom_sites_solution_primary direct
_atom_sites_solution_secondary difmap
_audit_creation_method SHELXLTL
_cell_angle_alpha 90.00
_cell_angle_beta 90.00
_cell_angle_gamma 90.00
_cell_formula_units_Z 4
_cell_length_a 9.3648(10)
_cell_length_b 10.0518(11)
_cell_length_c 18.751(2)
_cell_measurement_reflns_used 2316
_cell_measurement_temperature 173(2)
_cell_measurement_theta_max 18.89
_cell_measurement_theta_min 2.30
_cell_volume 1765.1(3)
_computing_cell_refinement 'Bruker SMART'
_computing_data_collection 'Bruker SMART'
_computing_data_reduction 'Bruker SAINT'
_computing_molecular_graphics 'Bruker SHELXTL'
_computing_publication_material 'Bruker SHELXTL'
_computing_structure_refinement 'Bruker SHELXTL'
_computing_structure_solution 'Bruker SHELXTL'
_diffrn_ambient_temperature 173(2)
_diffrn_measured_fraction_theta_full 1.000
_diffrn_measured_fraction_theta_max 1.000
_diffrn_measurement_device_type 'CCD area detector Bruker Apex'
_diffrn_measurement_method 'phi and omega scans'
_diffrn_radiation_monochromator graphite
_diffrn_radiation_source 'fine-focus sealed tube'
_diffrn_radiation_type MoK\a
_diffrn_radiation_wavelength 0.71073
_diffrn_reflns_av_R_equivalents 0.0595
_diffrn_reflns_av_sigmaI/netI 0.0495
_diffrn_reflns_limit_h_max 11
_diffrn_reflns_limit_h_min -11
_diffrn_reflns_limit_k_max 12
_diffrn_reflns_limit_k_min -12
_diffrn_reflns_limit_l_max 23
_diffrn_reflns_limit_l_min -23
_diffrn_reflns_number 19903
_diffrn_reflns_theta_full 26.99
_diffrn_reflns_theta_max 26.99
_diffrn_reflns_theta_min 2.17
_exptl_absorpt_coefficient_mu 0.200
_exptl_absorpt_correction_T_max 0.9940
_exptl_absorpt_correction_T_min 0.9573
_exptl_absorpt_correction_type multi-scan
_exptl_absorpt_process_details SADABS
_exptl_crystal_colour colorless
_exptl_crystal_density_diffrn 1.307
_exptl_crystal_density_meas 0
_exptl_crystal_description plate
_exptl_crystal_F_000 744
_exptl_crystal_size_max 0.22
_exptl_crystal_size_mid 0.13
_exptl_crystal_size_min 0.03
_refine_diff_density_max 0.203
_refine_diff_density_min -0.237
_refine_diff_density_rms 0.043
_refine_ls_abs_structure_details 'Flack H D (1983), Acta Cryst. A39, 876-881'
_refine_ls_abs_structure_Flack 0.03(8)
_refine_ls_extinction_method none
_refine_ls_goodness_of_fit_ref 1.060
_refine_ls_hydrogen_treatment refall
_refine_ls_matrix_type full
_refine_ls_number_parameters 317
_refine_ls_number_reflns 3842
_refine_ls_number_restraints 0
_refine_ls_restrained_S_all 1.060
_refine_ls_R_factor_all 0.0618
_refine_ls_R_factor_gt 0.0436
_refine_ls_shift/su_max 0.001
_refine_ls_shift/su_mean 0.000
_refine_ls_structure_factor_coef Fsqd
_refine_ls_weighting_details 'calc w=1/[\s^2^(Fo^2^)+(0.0322P)^2^+0.2254P] where P=(Fo^2^+2Fc^2^)/3'
_refine_ls_weighting_scheme calc
_refine_ls_wR_factor_gt 0.0799
_refine_ls_wR_factor_ref 0.0876
_reflns_number_gt 3156
_reflns_number_total 3842
_reflns_threshold_expression >2sigma(I)
_cod_data_source_file ja803613w-file007.cif
_cod_data_source_block compound19
_cod_database_code 4108092

loop_
_symmetry_equiv_pos_as_xyz
'x, y, z'
'-x+1/2, -y, z+1/2'
'-x, y+1/2, -z+1/2'
'x+1/2, -y+1/2, -z'

loop_
_atom_site_label
_atom_site_type_symbol
_atom_site_fract_x
_atom_site_fract_y
_atom_site_fract_z
_atom_site_U_iso_or_equiv
_atom_site_adp_type
_atom_site_occupancy
_atom_site_symmetry_multiplicity
_atom_site_calc_flag
S1 S 0.80915(6) -0.02012(6) 0.93224(3) 0.03052(15) Uani 1 1 d
O1 O 0.4245(2) 0.03774(19) 1.07931(9) 0.0556(6) Uani 1 1 d
O2 O 0.80067(19) -0.10033(18) 0.99559(8) 0.0423(5) Uani 1 1 d
O3 O 0.86666(18) 0.11252(17) 0.93999(10) 0.0432(5) Uani 1 1 d
N1 N 0.6402(3) 0.2296(2) 0.86537(12) 0.0320(5) Uani 1 1 d
C1 C 0.5557(3) 0.1248(2) 0.90105(12) 0.0269(5) Uani 1 1 d
C2 C 0.6325(2) -0.0116(2) 0.88937(12) 0.0261(5) Uani 1 1 d
C3 C 0.5440(3) -0.1330(2) 0.91259(14) 0.0309(6) Uani 1 1 d
C4 C 0.3917(3) -0.1250(3) 0.88366(15) 0.0359(6) Uani 1 1 d
C5 C 0.3190(3) 0.0084(3) 0.89415(13) 0.0350(6) Uani 1 1 d
C6 C 0.4112(3) 0.1171(3) 0.86165(14) 0.0301(6) Uani 1 1 d
C7 C 0.3368(3) 0.2529(3) 0.85738(16) 0.0379(6) Uani 1 1 d
C8 C 0.4339(3) 0.3565(3) 0.82339(17) 0.0418(7) Uani 1 1 d
C9 C 0.5738(3) 0.3616(3) 0.86344(16) 0.0383(6) Uani 1 1 d
C10 C 0.5309(3) 0.1499(3) 0.98112(14) 0.0322(6) Uani 1 1 d
C11 C 0.4149(3) 0.0696(2) 1.01670(13) 0.0393(7) Uani 1 1 d
C12 C 0.2866(3) 0.0363(3) 0.97285(15) 0.0429(7) Uani 1 1 d
C13 C 0.6084(4) -0.2668(3) 0.89067(17) 0.0390(7) Uani 1 1 d
C14 C 0.9194(3) -0.1018(2) 0.86932(12) 0.0288(5) Uani 1 1 d
C15 C 0.9447(3) -0.0416(3) 0.80420(14) 0.0417(7) Uani 1 1 d
C16 C 1.0373(3) -0.0979(4) 0.75656(17) 0.0526(8) Uani 1 1 d
C17 C 1.1053(4) -0.2146(3) 0.77419(17) 0.0516(9) Uani 1 1 d
C18 C 1.0798(3) -0.2765(3) 0.83797(18) 0.0469(8) Uani 1 1 d
C19 C 0.9858(3) -0.2201(3) 0.88635(16) 0.0373(7) Uani 1 1 d
H1N H 0.721(3) 0.234(3) 0.8864(15) 0.041(9) Uiso 1 1 d
H2 H 0.652(2) -0.018(2) 0.8403(11) 0.019(5) Uiso 1 1 d
H3 H 0.544(2) -0.131(2) 0.9641(12) 0.019(6) Uiso 1 1 d
H4A H 0.339(3) -0.199(3) 0.9068(14) 0.046(8) Uiso 1 1 d
H4B H 0.393(3) -0.141(2) 0.8338(13) 0.037(7) Uiso 1 1 d
H5 H 0.229(3) 0.004(2) 0.8699(12) 0.037(7) Uiso 1 1 d
H6 H 0.432(2) 0.092(2) 0.8129(12) 0.021(6) Uiso 1 1 d
H7A H 0.248(3) 0.243(2) 0.8294(13) 0.036(7) Uiso 1 1 d
H7B H 0.308(3) 0.279(2) 0.9030(14) 0.034(7) Uiso 1 1 d
H8A H 0.450(3) 0.330(2) 0.7772(14) 0.032(7) Uiso 1 1 d
H8B H 0.390(2) 0.444(2) 0.8241(11) 0.026(6) Uiso 1 1 d
H9A H 0.552(2) 0.400(2) 0.9127(13) 0.029(6) Uiso 1 1 d
H9B H 0.641(3) 0.417(3) 0.8415(14) 0.052(9) Uiso 1 1 d
H10A H 0.501(3) 0.236(3) 0.9867(14) 0.043(8) Uiso 1 1 d
H10B H 0.616(3) 0.140(2) 1.0077(12) 0.031(7) Uiso 1 1 d
H12A H 0.221(3) 0.108(3) 0.9779(14) 0.055(9) Uiso 1 1 d
H12B H 0.239(3) -0.041(3) 0.9949(14) 0.045(8) Uiso 1 1 d
H13A H 0.705(3) -0.287(3) 0.9144(15) 0.055(9) Uiso 1 1 d
H13B H 0.628(3) -0.267(2) 0.8391(14) 0.033(7) Uiso 1 1 d
H13C H 0.544(3) -0.337(2) 0.9024(13) 0.032(7) Uiso 1 1 d
H15 H 0.903(3) 0.037(2) 0.7948(13) 0.037(7) Uiso 1 1 d
H16 H 1.053(3) -0.059(3) 0.7083(16) 0.057(9) Uiso 1 1 d
H17 H 1.163(3) -0.249(3) 0.7431(14) 0.049(9) Uiso 1 1 d
H18 H 1.128(3) -0.356(3) 0.8480(12) 0.040(7) Uiso 1 1 d
H19 H 0.971(3) -0.260(3) 0.9296(15) 0.045(8) Uiso 1 1 d

loop_
_atom_site_aniso_label
_atom_site_aniso_U_11
_atom_site_aniso_U_22
_atom_site_aniso_U_33
_atom_site_aniso_U_23
_atom_site_aniso_U_13
_atom_site_aniso_U_12
S1 0.0341(3) 0.0307(3) 0.0268(3) -0.0048(3) -0.0029(3) 0.0032(3)
O1 0.0857(15) 0.0522(12) 0.0289(11) 0.0070(9) 0.0142(10) 0.0088(11)
O2 0.0496(11) 0.0550(11) 0.0221(9) 0.0040(8) -0.0022(9) 0.0084(10)
O3 0.0401(10) 0.0305(9) 0.0591(12) -0.0141(9) -0.0114(10) 0.0000(8)
N1 0.0356(13) 0.0267(11) 0.0338(12) 0.0042(9) -0.0001(11) -0.0016(9)
C1 0.0311(13) 0.0242(12) 0.0255(12) -0.0006(10) 0.0027(10) 0.0002(10)
C2 0.0326(12) 0.0277(13) 0.0181(11) -0.0011(10) -0.0005(9) -0.0008(11)
C3 0.0386(15) 0.0261(13) 0.0281(14) -0.0005(10) 0.0015(11) -0.0002(11)
C4 0.0348(15) 0.0333(15) 0.0397(16) 0.0017(13) 0.0040(12) -0.0061(13)
C5 0.0301(13) 0.0373(14) 0.0376(14) 0.0033(12) -0.0002(12) 0.0023(13)
C6 0.0332(14) 0.0310(14) 0.0262(13) 0.0008(11) 0.0023(11) 0.0029(11)
C7 0.0375(17) 0.0395(16) 0.0367(16) 0.0033(12) -0.0001(13) 0.0063(13)
C8 0.0565(19) 0.0300(16) 0.0389(16) 0.0064(13) -0.0010(14) 0.0078(14)
C9 0.0479(17) 0.0258(14) 0.0413(16) 0.0048(13) 0.0005(14) 0.0013(13)
C10 0.0418(16) 0.0287(15) 0.0262(14) -0.0021(11) 0.0006(12) 0.0083(12)
C11 0.0551(18) 0.0338(15) 0.0291(14) 0.0016(12) 0.0148(13) 0.0145(13)
C12 0.0402(16) 0.0394(16) 0.0491(17) 0.0070(14) 0.0170(14) 0.0040(15)
C13 0.0447(19) 0.0267(14) 0.0456(18) 0.0030(13) 0.0015(15) -0.0020(13)
C14 0.0284(13) 0.0285(13) 0.0295(13) -0.0038(10) -0.0007(11) 0.0014(11)
C15 0.0433(17) 0.0443(18) 0.0376(16) 0.0092(13) 0.0033(13) 0.0064(14)
C16 0.051(2) 0.068(2) 0.0389(18) 0.0000(16) 0.0087(15) -0.0023(17)
C17 0.049(2) 0.053(2) 0.052(2) -0.0232(17) 0.0204(17) -0.0059(16)
C18 0.0396(17) 0.0251(15) 0.076(2) -0.0092(15) 0.0059(15) 0.0043(13)
C19 0.0399(16) 0.0274(14) 0.0446(17) 0.0015(13) 0.0030(13) -0.0023(12)

loop_
_atom_type_symbol
_atom_type_description
_atom_type_scat_dispersion_real
_atom_type_scat_dispersion_imag
_atom_type_scat_source
C C 0.0033 0.0016 'International Tables Vol C Tables 4.2.6.8 and 6.1.1.4'
H H 0.0000 0.0000 'International Tables Vol C Tables 4.2.6.8 and 6.1.1.4'
N N 0.0061 0.0033 'International Tables Vol C Tables 4.2.6.8 and 6.1.1.4'
O O 0.0106 0.0060 'International Tables Vol C Tables 4.2.6.8 and 6.1.1.4'
S S 0.1246 0.1234 'International Tables Vol C Tables 4.2.6.8 and 6.1.1.4'

loop_
_geom_angle_atom_site_label_1
_geom_angle_atom_site_label_2
_geom_angle_atom_site_label_3
_geom_angle
O2 S1 O3 117.05(11)
O2 S1 C14 108.83(11)
O3 S1 C14 106.12(11)
O2 S1 C2 109.71(11)
O3 S1 C2 109.62(10)
C14 S1 C2 104.76(11)
C9 N1 C1 115.4(2)
C9 N1 H1N 110.0(19)
C1 N1 H1N 107.4(19)
N1 C1 C10 113.9(2)
N1 C1 C6 106.75(19)
C10 C1 C6 110.0(2)
N1 C1 C2 108.39(19)
C10 C1 C2 110.47(19)
C6 C1 C2 106.99(19)
C3 C2 C1 114.11(18)
C3 C2 S1 108.86(16)
C1 C2 S1 113.13(16)
C3 C2 H2 109.0(13)
C1 C2 H2 106.9(13)
S1 C2 H2 104.3(12)
C4 C3 C13 108.6(2)
C4 C3 C2 111.1(2)
C13 C3 C2 114.1(2)
C4 C3 H3 110.5(13)
C13 C3 H3 106.6(13)
C2 C3 H3 105.8(14)
C5 C4 C3 114.8(2)
C5 C4 H4A 112.6(15)
C3 C4 H4A 105.6(16)
C5 C4 H4B 106.4(15)
C3 C4 H4B 109.0(16)
H4A C4 H4B 108(2)
C4 C5 C6 109.2(2)
C4 C5 C12 112.0(2)
C6 C5 C12 111.6(2)
C4 C5 H5 107.2(15)
C6 C5 H5 109.9(15)
C12 C5 H5 106.8(14)
C5 C6 C7 113.7(2)
C5 C6 C1 110.0(2)
C7 C6 C1 112.2(2)
C5 C6 H6 107.9(13)
C7 C6 H6 105.6(13)
C1 C6 H6 106.9(13)
C8 C7 C6 111.1(2)
C8 C7 H7A 110.5(15)
C6 C7 H7A 108.5(15)
C8 C7 H7B 111.7(16)
C6 C7 H7B 109.3(15)
H7A C7 H7B 106(2)
C9 C8 C7 109.4(2)
C9 C8 H8A 109.6(16)
C7 C8 H8A 107.2(16)
C9 C8 H8B 109.4(13)
C7 C8 H8B 111.0(14)
H8A C8 H8B 110(2)
N1 C9 C8 110.5(2)
N1 C9 H9A 113.7(13)
C8 C9 H9A 106.8(13)
N1 C9 H9B 105.4(16)
C8 C9 H9B 112.6(17)
H9A C9 H9B 108(2)
C11 C10 C1 116.9(2)
C11 C10 H10A 103.5(16)
C1 C10 H10A 108.2(17)
C11 C10 H10B 108.4(14)
C1 C10 H10B 111.8(14)
H10A C10 H10B 107(2)
O1 C11 C12 122.0(3)
O1 C11 C10 120.9(3)
C12 C11 C10 117.1(2)
C11 C12 C5 114.3(2)
C11 C12 H12A 107.0(17)
C5 C12 H12A 111.2(17)
C11 C12 H12B 108.2(14)
C5 C12 H12B 110.3(15)
H12A C12 H12B 105(2)
C3 C13 H13A 114.1(15)
C3 C13 H13B 109.8(14)
H13A C13 H13B 105(2)
C3 C13 H13C 109.8(14)
H13A C13 H13C 108(2)
H13B C13 H13C 110(2)
C19 C14 C15 120.3(2)
C19 C14 S1 120.57(19)
C15 C14 S1 119.0(2)
C16 C15 C14 120.2(3)
C16 C15 H15 120.8(16)
C14 C15 H15 118.9(16)
C15 C16 C17 119.3(3)
C15 C16 H16 121.6(17)
C17 C16 H16 119.0(16)
C18 C17 C16 121.1(3)
C18 C17 H17 120.8(19)
C16 C17 H17 118.0(19)
C17 C18 C19 119.8(3)
C17 C18 H18 118.7(15)
C19 C18 H18 121.5(16)
C14 C19 C18 119.2(3)
C14 C19 H19 120.9(17)
C18 C19 H19 119.9(17)

loop_
_geom_bond_atom_site_label_1
_geom_bond_atom_site_label_2
_geom_bond_distance
S1 O2 1.4379(17)
S1 O3 1.4453(18)
S1 C14 1.770(2)
S1 C2 1.842(2)
O1 C11 1.220(3)
N1 C9 1.465(3)
N1 C1 1.478(3)
N1 H1N 0.85(3)
C1 C10 1.540(3)
C1 C6 1.544(3)
C1 C2 1.563(3)
C2 C3 1.538(3)
C2 H2 0.94(2)
C3 C4 1.528(4)
C3 C13 1.530(4)
C3 H3 0.97(2)
C4 C5 1.517(4)
C4 H4A 0.99(3)
C4 H4B 0.95(2)
C5 C6 1.520(3)
C5 C12 1.532(4)
C5 H5 0.96(2)
C6 C7 1.534(4)
C6 H6 0.97(2)
C7 C8 1.522(4)
C7 H7A 0.99(3)
C7 H7B 0.93(3)
C8 C9 1.511(4)
C8 H8A 0.92(2)
C8 H8B 0.97(2)
C9 H9A 1.02(2)
C9 H9B 0.94(3)
C10 C11 1.509(4)
C10 H10A 0.92(3)
C10 H10B 0.94(2)
C11 C12 1.494(4)
C12 H12A 0.95(3)
C12 H12B 0.99(3)
C13 H13A 1.03(3)
C13 H13B 0.99(2)
C13 H13C 0.96(3)
C14 C19 1.379(3)
C14 C15 1.383(3)
C15 C16 1.368(4)
C15 H15 0.90(2)
C16 C17 1.375(4)
C16 H16 0.99(3)
C17 C18 1.369(4)
C17 H17 0.87(3)
C18 C19 1.385(4)
C18 H18 0.94(3)
C19 H19 0.91(3)

loop_
_geom_hbond_atom_site_label_D
_geom_hbond_atom_site_label_H
_geom_hbond_atom_site_label_A
_geom_hbond_distance_DH
_geom_hbond_distance_HA
_geom_hbond_distance_DA
_geom_hbond_angle_DHA
N1 H1N O3 0.85(3) 2.09(3) 2.800(3) 141(3)

loop_
_geom_torsion_atom_site_label_1
_geom_torsion_atom_site_label_2
_geom_torsion_atom_site_label_3
_geom_torsion_atom_site_label_4
_geom_torsion
C9 N1 C1 C10 -64.0(3)
C9 N1 C1 C6 57.7(3)
C9 N1 C1 C2 172.6(2)
N1 C1 C2 C3 -170.2(2)
C10 C1 C2 C3 64.3(3)
C6 C1 C2 C3 -55.4(2)
N1 C1 C2 S1 64.6(2)
C10 C1 C2 S1 -60.9(2)
C6 C1 C2 S1 179.40(16)
O2 S1 C2 C3 -23.39(18)
O3 S1 C2 C3 -153.22(16)
C14 S1 C2 C3 93.28(17)
O2 S1 C2 C1 104.59(17)
O3 S1 C2 C1 -25.24(19)
C14 S1 C2 C1 -138.74(16)
C1 C2 C3 C4 47.7(3)
S1 C2 C3 C4 175.14(17)
C1 C2 C3 C13 170.9(2)
S1 C2 C3 C13 -61.6(2)
C13 C3 C4 C5 -173.6(2)
C2 C3 C4 C5 -47.3(3)
C3 C4 C5 C6 55.3(3)
C3 C4 C5 C12 -68.8(3)
C4 C5 C6 C7 169.9(2)
C12 C5 C6 C7 -65.7(3)
C4 C5 C6 C1 -63.2(3)
C12 C5 C6 C1 61.1(3)
N1 C1 C6 C5 178.53(19)
C10 C1 C6 C5 -57.4(3)
C2 C1 C6 C5 62.7(2)
N1 C1 C6 C7 -53.8(3)
C10 C1 C6 C7 70.3(3)
C2 C1 C6 C7 -169.7(2)
C5 C6 C7 C8 -179.1(2)
C1 C6 C7 C8 55.2(3)
C6 C7 C8 C9 -54.6(3)
C1 N1 C9 C8 -60.8(3)
C7 C8 C9 N1 56.1(3)
N1 C1 C10 C11 164.0(2)
C6 C1 C10 C11 44.2(3)
C2 C1 C10 C11 -73.7(3)
C1 C10 C11 O1 148.4(2)
C1 C10 C11 C12 -34.1(3)
O1 C11 C12 C5 -146.7(3)
C10 C11 C12 C5 35.8(3)
C4 C5 C12 C11 73.1(3)
C6 C5 C12 C11 -49.7(3)
O2 S1 C14 C19 -2.7(2)
O3 S1 C14 C19 124.0(2)
C2 S1 C14 C19 -120.0(2)
O2 S1 C14 C15 -179.1(2)
O3 S1 C14 C15 -52.3(2)
C2 S1 C14 C15 63.6(2)
C19 C14 C15 C16 -0.9(4)
S1 C14 C15 C16 175.5(2)
C14 C15 C16 C17 -0.3(4)
C15 C16 C17 C18 1.3(5)
C16 C17 C18 C19 -1.1(5)
C15 C14 C19 C18 1.1(4)
S1 C14 C19 C18 -175.2(2)
C17 C18 C19 C14 -0.1(4)
